data_4324124
loop_
_publ_author_name
'Dheeraj Kumar'
'Nem Singh'
'Karunesh Keshav'
'Anil J. Elias'

_publ_contact_author_address
;DEPARTMENT OF CHEMISTRY
INDIAN INSTITUTE OF TECHNOLOGY DELHI
HAUZ KHAS, NEW DELHI 110016
INDIA
;
_publ_contact_author_email elias@chemistry.iitd.ac.in
_publ_contact_author_fax +91-11-26581504
_publ_contact_author_name 'Prof.Anil J. Elias'
_publ_contact_author_phone +91-11-26591504
_publ_section_title
;
 Ring-Closing Metathesis Reactions of Terminal Alkene-Derived Cyclic
 Phosphazenes
;
_journal_name_full 'Inorganic Chemistry'
_journal_page_first 250
_journal_page_last 260
_journal_paper_doi 10.1021/ic101884s
_journal_volume 50
_journal_year 2011
_chemical_formula_moiety 'C24 H30 N3 O4 P3'
_chemical_formula_sum 'C24 H30 N3 O4 P3'
_chemical_formula_weight 517.42
_chemical_name_systematic
; 
 ? 
;
_space_group_IT_number 14
_symmetry_cell_setting monoclinic
_symmetry_space_group_name_Hall '-P 2ybc'
_symmetry_space_group_name_H-M 'P 1 21/c 1'
_atom_sites_solution_hydrogens geom
_atom_sites_solution_primary direct
_atom_sites_solution_secondary difmap
_audit_creation_method SHELXL-97
_cell_angle_alpha 90.00
_cell_angle_beta 90.2790(10)
_cell_angle_gamma 90.00
_cell_formula_units_Z 4
_cell_length_a 10.5118(8)
_cell_length_b 9.6363(7)
_cell_length_c 24.7345(19)
_cell_measurement_temperature 100(2)
_cell_volume 2505.4(3)
_computing_cell_refinement 'Bruker SMART'
_computing_data_collection 'Bruker SMART'
_computing_data_reduction 'Bruker SAINT'
_computing_molecular_graphics 'Bruker SHELXTL'
_computing_publication_material 'Bruker SHELXTL'
_computing_structure_refinement 'SHELXL-97 (Sheldrick,1997)'
_computing_structure_solution 'SHELXS-97 (Sheldrick,1990)'
_diffrn_ambient_temperature 100(2)
_diffrn_measured_fraction_theta_full 0.997
_diffrn_measured_fraction_theta_max 0.997
_diffrn_measurement_device_type 'CCD area detector'
_diffrn_measurement_method 'phi and omega scans'
_diffrn_radiation_monochromator graphite
_diffrn_radiation_source 'fine-focus sealed tube'
_diffrn_radiation_type MoK\a
_diffrn_radiation_wavelength 0.71073
_diffrn_reflns_av_R_equivalents 0.0308
_diffrn_reflns_av_sigmaI/netI 0.0322
_diffrn_reflns_limit_h_max 12
_diffrn_reflns_limit_h_min -12
_diffrn_reflns_limit_k_max 6
_diffrn_reflns_limit_k_min -11
_diffrn_reflns_limit_l_max 29
_diffrn_reflns_limit_l_min -29
_diffrn_reflns_number 14613
_diffrn_reflns_theta_full 25.50
_diffrn_reflns_theta_max 25.50
_diffrn_reflns_theta_min 1.65
_exptl_absorpt_coefficient_mu 0.274
_exptl_absorpt_correction_type none
_exptl_crystal_colour colorless
_exptl_crystal_density_diffrn 1.372
_exptl_crystal_density_method 'not measured'
_exptl_crystal_description block
_exptl_crystal_F_000 1088
_exptl_crystal_size_max 0.258
_exptl_crystal_size_mid 0.164
_exptl_crystal_size_min 0.095
_refine_diff_density_max 1.004
_refine_diff_density_min -0.411
_refine_diff_density_rms 0.074
_refine_ls_extinction_method none
_refine_ls_goodness_of_fit_ref 1.144
_refine_ls_hydrogen_treatment constr
_refine_ls_matrix_type full
_refine_ls_number_parameters 307
_refine_ls_number_reflns 4645
_refine_ls_number_restraints 0
_refine_ls_restrained_S_all 1.144
_refine_ls_R_factor_all 0.0614
_refine_ls_R_factor_gt 0.0563
_refine_ls_shift/su_max 0.000
_refine_ls_shift/su_mean 0.000
_refine_ls_structure_factor_coef Fsqd
_refine_ls_weighting_details 'calc w=1/[\s^2^(Fo^2^)+(0.0521P)^2^+4.5283P] where P=(Fo^2^+2Fc^2^)/3'
_refine_ls_weighting_scheme calc
_refine_ls_wR_factor_gt 0.1330
_refine_ls_wR_factor_ref 0.1359
_reflns_number_gt 4306
_reflns_number_total 4645
_reflns_threshold_expression >2sigma(I)
_cod_data_source_file ic101884s_si_001_6.cif
_cod_data_source_block 11
_cod_original_sg_symbol_Hall -P2ybc
_cod_database_code 4324124

loop_
_symmetry_equiv_pos_as_xyz
'x, y, z'
'-x, y+1/2, -z+1/2'
'-x, -y, -z'
'x, -y-1/2, z-1/2'

loop_
_atom_site_label
_atom_site_type_symbol
_atom_site_fract_x
_atom_site_fract_y
_atom_site_fract_z
_atom_site_U_iso_or_equiv
_atom_site_adp_type
_atom_site_occupancy
_atom_site_symmetry_multiplicity
_atom_site_calc_flag
_atom_site_refinement_flags
_atom_site_disorder_assembly
_atom_site_disorder_group
P1 P 0.01739(7) 0.73436(7) 0.12484(3) 0.01517(18) Uani 1 1 d . . .
P2 P 0.25661(7) 0.68333(8) 0.16797(3) 0.01720(19) Uani 1 1 d . . .
P3 P 0.19889(7) 0.60121(7) 0.06278(3) 0.01744(19) Uani 1 1 d . . .
O1 O 0.36622(19) 0.7894(2) 0.18459(8) 0.0251(5) Uani 1 1 d . . .
O2 O 0.26297(18) 0.5800(2) 0.21750(8) 0.0227(5) Uani 1 1 d . . .
O3 O 0.26569(19) 0.6708(2) 0.01254(8) 0.0232(5) Uani 1 1 d . . .
O4 O 0.1873(2) 0.4468(2) 0.04173(8) 0.0233(5) Uani 1 1 d . . .
N1 N 0.1230(2) 0.7581(3) 0.17077(9) 0.0187(5) Uani 1 1 d . . .
N2 N 0.2912(2) 0.6067(3) 0.11373(10) 0.0195(5) Uani 1 1 d . . .
N3 N 0.0645(2) 0.6731(2) 0.06812(9) 0.0193(5) Uani 1 1 d . . .
C1 C 0.3702(3) 0.9306(4) 0.16362(15) 0.0355(8) Uani 1 1 d . . .
H1A H 0.3754 0.9947 0.1938 0.043 Uiso 1 1 calc R . .
H1B H 0.2914 0.9493 0.1444 0.043 Uiso 1 1 calc R . .
C2 C 0.4791(4) 0.9566(5) 0.12665(16) 0.0480(10) Uani 1 1 d . . .
H2A H 0.4977 1.0552 0.1262 0.058 Uiso 1 1 calc R . .
H2B H 0.5537 0.9088 0.1404 0.058 Uiso 1 1 calc R . .
C3 C 0.4530(4) 0.9093(4) 0.07049(17) 0.0455(10) Uani 1 1 d . . .
H3 H 0.3896 0.9556 0.0513 0.055 Uiso 1 1 calc R . .
C4 C 0.5124(4) 0.8069(5) 0.04566(18) 0.0489(10) Uani 1 1 d . . .
H4 H 0.5822 0.7680 0.0632 0.059 Uiso 1 1 calc R . .
C5 C 0.4764(3) 0.7480(4) -0.00867(15) 0.0373(8) Uani 1 1 d . . .
H5A H 0.5529 0.7201 -0.0276 0.045 Uiso 1 1 calc R . .
H5B H 0.4346 0.8193 -0.0300 0.045 Uiso 1 1 calc R . .
C6 C 0.3891(3) 0.6248(4) -0.00338(13) 0.0313(7) Uani 1 1 d . . .
H6A H 0.3834 0.5764 -0.0377 0.038 Uiso 1 1 calc R . .
H6B H 0.4228 0.5609 0.0234 0.038 Uiso 1 1 calc R . .
C7 C 0.3736(3) 0.4948(4) 0.22778(14) 0.0310(7) Uani 1 1 d . . .
H7A H 0.4089 0.5172 0.2630 0.037 Uiso 1 1 calc R . .
H7B H 0.4380 0.5137 0.2008 0.037 Uiso 1 1 calc R . .
C8 C 0.3379(3) 0.3437(4) 0.22597(14) 0.0356(8) Uani 1 1 d . . .
H8A H 0.2643 0.3280 0.2487 0.043 Uiso 1 1 calc R . .
H8B H 0.4077 0.2884 0.2401 0.043 Uiso 1 1 calc R . .
C9 C 0.3079(4) 0.2987(4) 0.16899(16) 0.0416(9) Uani 1 1 d . . .
H9 H 0.3755 0.2909 0.1450 0.050 Uiso 1 1 calc R . .
C10 C 0.1948(4) 0.2700(4) 0.15077(16) 0.0401(9) Uani 1 1 d . . .
H10 H 0.1284 0.2730 0.1754 0.048 Uiso 1 1 calc R . .
C11 C 0.1614(3) 0.2322(3) 0.09321(14) 0.0304(7) Uani 1 1 d . . .
H11A H 0.1063 0.1515 0.0934 0.037 Uiso 1 1 calc R . .
H11B H 0.2387 0.2072 0.0742 0.037 Uiso 1 1 calc R . .
C12 C 0.0954(3) 0.3492(3) 0.06273(13) 0.0252(7) Uani 1 1 d . . .
H12A H 0.0459 0.3108 0.0331 0.030 Uiso 1 1 calc R . .
H12B H 0.0376 0.3970 0.0868 0.030 Uiso 1 1 calc R . .
C13 C -0.1049(3) 0.6228(3) 0.15205(11) 0.0187(6) Uani 1 1 d . . .
C14 C -0.2192(3) 0.6039(4) 0.12492(13) 0.0305(7) Uani 1 1 d . . .
H14 H -0.2341 0.6499 0.0925 0.037 Uiso 1 1 calc R . .
C15 C -0.3112(3) 0.5170(4) 0.14578(14) 0.0342(8) Uani 1 1 d . . .
H15 H -0.3887 0.5073 0.1279 0.041 Uiso 1 1 calc R . .
C16 C -0.2888(3) 0.4449(3) 0.19276(14) 0.0277(7) Uani 1 1 d . . .
H16 H -0.3500 0.3846 0.2062 0.033 Uiso 1 1 calc R . .
C17 C -0.1753(3) 0.4623(4) 0.21978(15) 0.0359(8) Uani 1 1 d . . .
H17 H -0.1599 0.4135 0.2516 0.043 Uiso 1 1 calc R . .
C18 C -0.0840(3) 0.5521(4) 0.19999(13) 0.0314(8) Uani 1 1 d . . .
H18 H -0.0084 0.5650 0.2190 0.038 Uiso 1 1 calc R . .
C19 C -0.0610(3) 0.8969(3) 0.11329(11) 0.0180(6) Uani 1 1 d . . .
C20 C -0.0906(3) 0.9426(3) 0.06144(12) 0.0233(6) Uani 1 1 d . . .
H20 H -0.0702 0.8880 0.0317 0.028 Uiso 1 1 calc R . .
C21 C -0.1507(3) 1.0695(3) 0.05393(13) 0.0290(7) Uani 1 1 d . . .
H21 H -0.1697 1.1002 0.0192 0.035 Uiso 1 1 calc R . .
C22 C -0.1823(3) 1.1503(3) 0.09806(13) 0.0294(7) Uani 1 1 d . . .
H22 H -0.2221 1.2356 0.0929 0.035 Uiso 1 1 calc R . .
C23 C -0.1548(3) 1.1046(3) 0.14994(13) 0.0266(7) Uani 1 1 d . . .
H23 H -0.1770 1.1585 0.1796 0.032 Uiso 1 1 calc R . .
C24 C -0.0943(3) 0.9785(3) 0.15749(12) 0.0223(6) Uani 1 1 d . . .
H24 H -0.0757 0.9481 0.1923 0.027 Uiso 1 1 calc R . .

loop_
_atom_site_aniso_label
_atom_site_aniso_U_11
_atom_site_aniso_U_22
_atom_site_aniso_U_33
_atom_site_aniso_U_23
_atom_site_aniso_U_13
_atom_site_aniso_U_12
P1 0.0173(3) 0.0142(4) 0.0140(3) 0.0011(3) -0.0015(3) 0.0014(3)
P2 0.0163(3) 0.0192(4) 0.0161(4) 0.0006(3) -0.0016(3) 0.0013(3)
P3 0.0235(4) 0.0141(4) 0.0147(4) 0.0010(3) 0.0010(3) 0.0016(3)
O1 0.0209(10) 0.0255(12) 0.0287(12) -0.0009(9) -0.0043(9) -0.0016(9)
O2 0.0211(10) 0.0290(12) 0.0179(10) 0.0047(9) -0.0008(8) 0.0049(9)
O3 0.0291(11) 0.0229(11) 0.0176(10) 0.0031(8) 0.0032(8) 0.0023(9)
O4 0.0329(11) 0.0159(10) 0.0210(10) -0.0026(8) 0.0048(9) 0.0009(9)
N1 0.0197(12) 0.0203(12) 0.0162(12) -0.0027(10) -0.0007(9) 0.0015(10)
N2 0.0203(12) 0.0186(12) 0.0197(12) 0.0039(10) 0.0010(10) 0.0042(10)
N3 0.0254(12) 0.0188(12) 0.0136(11) -0.0004(10) -0.0040(9) 0.0005(10)
C1 0.0371(18) 0.0317(19) 0.0377(19) 0.0080(15) -0.0082(15) -0.0121(15)
C2 0.046(2) 0.053(3) 0.045(2) 0.0041(19) -0.0050(18) -0.0180(19)
C3 0.050(2) 0.040(2) 0.046(2) 0.0079(18) -0.0048(18) -0.0051(18)
C4 0.0313(19) 0.052(3) 0.063(3) 0.014(2) -0.0023(18) 0.0008(18)
C5 0.0321(18) 0.039(2) 0.041(2) 0.0076(16) 0.0108(15) 0.0039(15)
C6 0.0386(18) 0.0298(18) 0.0255(17) 0.0025(14) 0.0084(14) 0.0109(15)
C7 0.0236(15) 0.039(2) 0.0300(17) 0.0126(15) -0.0046(13) 0.0071(14)
C8 0.0361(18) 0.035(2) 0.0354(19) 0.0089(16) -0.0046(15) 0.0115(15)
C9 0.045(2) 0.033(2) 0.047(2) 0.0062(17) 0.0021(17) 0.0086(17)
C10 0.047(2) 0.0270(19) 0.046(2) 0.0060(16) -0.0008(17) 0.0043(16)
C11 0.0386(18) 0.0179(15) 0.0347(18) 0.0018(14) 0.0029(14) -0.0004(14)
C12 0.0303(16) 0.0175(15) 0.0277(16) -0.0005(13) -0.0003(13) -0.0024(12)
C13 0.0205(14) 0.0157(14) 0.0200(14) 0.0023(11) 0.0015(11) 0.0011(11)
C14 0.0271(16) 0.0384(19) 0.0260(16) 0.0108(14) -0.0065(13) -0.0072(14)
C15 0.0263(16) 0.046(2) 0.0300(18) 0.0039(16) -0.0031(13) -0.0097(15)
C16 0.0246(15) 0.0212(16) 0.0373(18) 0.0039(14) 0.0079(13) -0.0004(13)
C17 0.0277(17) 0.041(2) 0.039(2) 0.0233(17) -0.0005(14) 0.0010(15)
C18 0.0209(15) 0.042(2) 0.0317(18) 0.0167(15) -0.0034(13) -0.0017(14)
C19 0.0174(13) 0.0155(14) 0.0213(14) 0.0031(11) -0.0001(11) -0.0007(11)
C20 0.0293(16) 0.0229(15) 0.0177(14) -0.0010(12) 0.0008(12) 0.0055(13)
C21 0.0382(18) 0.0263(17) 0.0225(16) 0.0051(13) -0.0017(13) 0.0078(14)
C22 0.0324(17) 0.0211(16) 0.0346(18) 0.0031(14) 0.0030(14) 0.0099(13)
C23 0.0308(16) 0.0236(16) 0.0256(16) -0.0034(13) 0.0034(13) 0.0052(13)
C24 0.0257(15) 0.0224(15) 0.0190(14) 0.0018(12) 0.0003(12) 0.0011(12)

loop_
_atom_type_symbol
_atom_type_description
_atom_type_scat_dispersion_real
_atom_type_scat_dispersion_imag
_atom_type_scat_source
C C 0.0033 0.0016 'International Tables Vol C Tables 4.2.6.8 and 6.1.1.4'
H H 0.0000 0.0000 'International Tables Vol C Tables 4.2.6.8 and 6.1.1.4'
N N 0.0061 0.0033 'International Tables Vol C Tables 4.2.6.8 and 6.1.1.4'
O O 0.0106 0.0060 'International Tables Vol C Tables 4.2.6.8 and 6.1.1.4'
P P 0.1023 0.0942 'International Tables Vol C Tables 4.2.6.8 and 6.1.1.4'

loop_
_geom_angle_atom_site_label_1
_geom_angle_atom_site_label_2
_geom_angle_atom_site_label_3
_geom_angle
_geom_angle_site_symmetry_1
_geom_angle_site_symmetry_3
_geom_angle_publ_flag
N1 P1 N3 117.23(13) . . ?
N1 P1 C19 107.76(13) . . ?
N3 P1 C19 109.04(13) . . ?
N1 P1 C13 108.22(13) . . ?
N3 P1 C13 109.27(13) . . ?
C19 P1 C13 104.58(13) . . ?
N2 P2 O2 110.85(12) . . ?
N2 P2 N1 117.38(13) . . ?
O2 P2 N1 106.73(12) . . ?
N2 P2 O1 110.53(12) . . ?
O2 P2 O1 100.19(11) . . ?
N1 P2 O1 109.74(12) . . ?
N3 P3 O3 106.30(12) . . ?
N3 P3 O4 111.87(12) . . ?
O3 P3 O4 100.06(11) . . ?
N3 P3 N2 117.54(13) . . ?
O3 P3 N2 109.74(12) . . ?
O4 P3 N2 109.82(12) . . ?
C1 O1 P2 121.97(19) . . ?
C7 O2 P2 121.69(19) . . ?
C6 O3 P3 119.52(19) . . ?
C12 O4 P3 122.98(18) . . ?
P2 N1 P1 121.14(15) . . ?
P2 N2 P3 123.29(15) . . ?
P3 N3 P1 121.00(15) . . ?
O1 C1 C2 113.5(3) . . ?
O1 C1 H1A 108.9 . . ?
C2 C1 H1A 108.9 . . ?
O1 C1 H1B 108.9 . . ?
C2 C1 H1B 108.9 . . ?
H1A C1 H1B 107.7 . . ?
C3 C2 C1 112.5(3) . . ?
C3 C2 H2A 109.1 . . ?
C1 C2 H2A 109.1 . . ?
C3 C2 H2B 109.1 . . ?
C1 C2 H2B 109.1 . . ?
H2A C2 H2B 107.8 . . ?
C4 C3 C2 125.3(4) . . ?
C4 C3 H3 117.3 . . ?
C2 C3 H3 117.3 . . ?
C3 C4 C5 125.4(4) . . ?
C3 C4 H4 117.3 . . ?
C5 C4 H4 117.3 . . ?
C4 C5 C6 111.7(3) . . ?
C4 C5 H5A 109.3 . . ?
C6 C5 H5A 109.3 . . ?
C4 C5 H5B 109.3 . . ?
C6 C5 H5B 109.3 . . ?
H5A C5 H5B 107.9 . . ?
O3 C6 C5 109.5(3) . . ?
O3 C6 H6A 109.8 . . ?
C5 C6 H6A 109.8 . . ?
O3 C6 H6B 109.8 . . ?
C5 C6 H6B 109.8 . . ?
H6A C6 H6B 108.2 . . ?
O2 C7 C8 110.1(3) . . ?
O2 C7 H7A 109.6 . . ?
C8 C7 H7A 109.6 . . ?
O2 C7 H7B 109.6 . . ?
C8 C7 H7B 109.6 . . ?
H7A C7 H7B 108.2 . . ?
C7 C8 C9 110.9(3) . . ?
C7 C8 H8A 109.5 . . ?
C9 C8 H8A 109.5 . . ?
C7 C8 H8B 109.5 . . ?
C9 C8 H8B 109.5 . . ?
H8A C8 H8B 108.0 . . ?
C10 C9 C8 124.9(4) . . ?
C10 C9 H9 117.5 . . ?
C8 C9 H9 117.5 . . ?
C9 C10 C11 125.9(4) . . ?
C9 C10 H10 117.0 . . ?
C11 C10 H10 117.0 . . ?
C10 C11 C12 113.1(3) . . ?
C10 C11 H11A 109.0 . . ?
C12 C11 H11A 109.0 . . ?
C10 C11 H11B 109.0 . . ?
C12 C11 H11B 109.0 . . ?
H11A C11 H11B 107.8 . . ?
O4 C12 C11 110.8(3) . . ?
O4 C12 H12A 109.5 . . ?
C11 C12 H12A 109.5 . . ?
O4 C12 H12B 109.5 . . ?
C11 C12 H12B 109.5 . . ?
H12A C12 H12B 108.1 . . ?
C18 C13 C14 118.9(3) . . ?
C18 C13 P1 120.1(2) . . ?
C14 C13 P1 121.0(2) . . ?
C15 C14 C13 120.4(3) . . ?
C15 C14 H14 119.8 . . ?
C13 C14 H14 119.8 . . ?
C16 C15 C14 120.4(3) . . ?
C16 C15 H15 119.8 . . ?
C14 C15 H15 119.8 . . ?
C15 C16 C17 119.6(3) . . ?
C15 C16 H16 120.2 . . ?
C17 C16 H16 120.2 . . ?
C16 C17 C18 120.4(3) . . ?
C16 C17 H17 119.8 . . ?
C18 C17 H17 119.8 . . ?
C17 C18 C13 120.3(3) . . ?
C17 C18 H18 119.9 . . ?
C13 C18 H18 119.9 . . ?
C20 C19 C24 119.3(3) . . ?
C20 C19 P1 121.6(2) . . ?
C24 C19 P1 119.1(2) . . ?
C21 C20 C19 120.1(3) . . ?
C21 C20 H20 119.9 . . ?
C19 C20 H20 119.9 . . ?
C22 C21 C20 120.1(3) . . ?
C22 C21 H21 119.9 . . ?
C20 C21 H21 119.9 . . ?
C21 C22 C23 120.1(3) . . ?
C21 C22 H22 119.9 . . ?
C23 C22 H22 119.9 . . ?
C24 C23 C22 119.8(3) . . ?
C24 C23 H23 120.1 . . ?
C22 C23 H23 120.1 . . ?
C23 C24 C19 120.5(3) . . ?
C23 C24 H24 119.8 . . ?
C19 C24 H24 119.8 . . ?

loop_
_geom_bond_atom_site_label_1
_geom_bond_atom_site_label_2
_geom_bond_distance
_geom_bond_site_symmetry_2
_geom_bond_publ_flag
P1 N1 1.601(2) . ?
P1 N3 1.603(2) . ?
P1 C19 1.792(3) . ?
P1 C13 1.808(3) . ?
P2 N2 1.575(2) . ?
P2 O2 1.580(2) . ?
P2 N1 1.580(2) . ?
P2 O1 1.593(2) . ?
P3 N3 1.579(2) . ?
P3 O3 1.580(2) . ?
P3 O4 1.581(2) . ?
P3 N2 1.588(2) . ?
O1 C1 1.456(4) . ?
O2 C7 1.445(4) . ?
O3 C6 1.428(4) . ?
O4 C12 1.446(4) . ?
C1 C2 1.490(5) . ?
C1 H1A 0.9700 . ?
C1 H1B 0.9700 . ?
C2 C3 1.486(6) . ?
C2 H2A 0.9700 . ?
C2 H2B 0.9700 . ?
C3 C4 1.321(6) . ?
C3 H3 0.9300 . ?
C4 C5 1.505(6) . ?
C4 H4 0.9300 . ?
C5 C6 1.507(5) . ?
C5 H5A 0.9700 . ?
C5 H5B 0.9700 . ?
C6 H6A 0.9700 . ?
C6 H6B 0.9700 . ?
C7 C8 1.505(5) . ?
C7 H7A 0.9700 . ?
C7 H7B 0.9700 . ?
C8 C9 1.506(5) . ?
C8 H8A 0.9700 . ?
C8 H8B 0.9700 . ?
C9 C10 1.299(5) . ?
C9 H9 0.9300 . ?
C10 C11 1.509(5) . ?
C10 H10 0.9300 . ?
C11 C12 1.522(4) . ?
C11 H11A 0.9700 . ?
C11 H11B 0.9700 . ?
C12 H12A 0.9700 . ?
C12 H12B 0.9700 . ?
C13 C18 1.384(4) . ?
C13 C14 1.386(4) . ?
C14 C15 1.381(5) . ?
C14 H14 0.9300 . ?
C15 C16 1.373(5) . ?
C15 H15 0.9300 . ?
C16 C17 1.375(5) . ?
C16 H16 0.9300 . ?
C17 C18 1.383(5) . ?
C17 H17 0.9300 . ?
C18 H18 0.9300 . ?
C19 C20 1.390(4) . ?
C19 C24 1.393(4) . ?
C20 C21 1.388(4) . ?
C20 H20 0.9300 . ?
C21 C22 1.383(5) . ?
C21 H21 0.9300 . ?
C22 C23 1.386(4) . ?
C22 H22 0.9300 . ?
C23 C24 1.384(4) . ?
C23 H23 0.9300 . ?
C24 H24 0.9300 . ?

loop_
_geom_torsion_atom_site_label_1
_geom_torsion_atom_site_label_2
_geom_torsion_atom_site_label_3
_geom_torsion_atom_site_label_4
_geom_torsion
_geom_torsion_site_symmetry_1
_geom_torsion_site_symmetry_2
_geom_torsion_site_symmetry_3
_geom_torsion_site_symmetry_4
_geom_torsion_publ_flag
N2 P2 O1 C1 85.8(3) . . . . ?
O2 P2 O1 C1 -157.3(2) . . . . ?
N1 P2 O1 C1 -45.2(3) . . . . ?
N2 P2 O2 C7 51.8(3) . . . . ?
N1 P2 O2 C7 -179.3(2) . . . . ?
O1 P2 O2 C7 -65.0(2) . . . . ?
N3 P3 O3 C6 -178.6(2) . . . . ?
O4 P3 O3 C6 -62.2(2) . . . . ?
N2 P3 O3 C6 53.3(3) . . . . ?
N3 P3 O4 C12 -45.4(3) . . . . ?
O3 P3 O4 C12 -157.6(2) . . . . ?
N2 P3 O4 C12 87.0(2) . . . . ?
N2 P2 N1 P1 10.7(2) . . . . ?
O2 P2 N1 P1 -114.33(17) . . . . ?
O1 P2 N1 P1 137.97(16) . . . . ?
N3 P1 N1 P2 -18.6(2) . . . . ?
C19 P1 N1 P2 -141.97(17) . . . . ?
C13 P1 N1 P2 105.47(18) . . . . ?
O2 P2 N2 P3 122.72(17) . . . . ?
N1 P2 N2 P3 -0.2(2) . . . . ?
O1 P2 N2 P3 -127.12(17) . . . . ?
N3 P3 N2 P2 -1.8(2) . . . . ?
O3 P3 N2 P2 119.80(17) . . . . ?
O4 P3 N2 P2 -131.15(17) . . . . ?
O3 P3 N3 P1 -129.92(17) . . . . ?
O4 P3 N3 P1 121.81(16) . . . . ?
N2 P3 N3 P1 -6.6(2) . . . . ?
N1 P1 N3 P3 16.4(2) . . . . ?
C19 P1 N3 P3 139.14(17) . . . . ?
C13 P1 N3 P3 -107.10(18) . . . . ?
P2 O1 C1 C2 -112.3(3) . . . . ?
O1 C1 C2 C3 82.4(4) . . . . ?
C1 C2 C3 C4 -113.8(5) . . . . ?
C2 C3 C4 C5 172.6(4) . . . . ?
C3 C4 C5 C6 -93.3(5) . . . . ?
P3 O3 C6 C5 -128.6(2) . . . . ?
C4 C5 C6 O3 72.6(4) . . . . ?
P2 O2 C7 C8 -119.8(3) . . . . ?
O2 C7 C8 C9 70.8(4) . . . . ?
C7 C8 C9 C10 -108.2(4) . . . . ?
C8 C9 C10 C11 176.5(3) . . . . ?
C9 C10 C11 C12 -105.5(4) . . . . ?
P3 O4 C12 C11 -113.0(3) . . . . ?
C10 C11 C12 O4 82.6(3) . . . . ?
N1 P1 C13 C18 -13.0(3) . . . . ?
N3 P1 C13 C18 115.8(3) . . . . ?
C19 P1 C13 C18 -127.6(3) . . . . ?
N1 P1 C13 C14 168.6(3) . . . . ?
N3 P1 C13 C14 -62.7(3) . . . . ?
C19 P1 C13 C14 53.9(3) . . . . ?
C18 C13 C14 C15 0.7(5) . . . . ?
P1 C13 C14 C15 179.2(3) . . . . ?
C13 C14 C15 C16 -2.1(6) . . . . ?
C14 C15 C16 C17 1.7(5) . . . . ?
C15 C16 C17 C18 0.1(6) . . . . ?
C16 C17 C18 C13 -1.6(6) . . . . ?
C14 C13 C18 C17 1.1(5) . . . . ?
P1 C13 C18 C17 -177.4(3) . . . . ?
N1 P1 C19 C20 137.8(2) . . . . ?
N3 P1 C19 C20 9.6(3) . . . . ?
C13 P1 C19 C20 -107.2(3) . . . . ?
N1 P1 C19 C24 -42.9(3) . . . . ?
N3 P1 C19 C24 -171.1(2) . . . . ?
C13 P1 C19 C24 72.1(3) . . . . ?
C24 C19 C20 C21 1.1(4) . . . . ?
P1 C19 C20 C21 -179.6(2) . . . . ?
C19 C20 C21 C22 -0.6(5) . . . . ?
C20 C21 C22 C23 -0.4(5) . . . . ?
C21 C22 C23 C24 0.8(5) . . . . ?
C22 C23 C24 C19 -0.2(5) . . . . ?
C20 C19 C24 C23 -0.8(4) . . . . ?
P1 C19 C24 C23 179.9(2) . . . . ?
